data_7110280
loop_
_publ_author_name
'Dybtsev, Danil N.'
'Chun, Hyungphil'
'Kim, Kimoon'

_publ_section_title
;
 Three-dimensional metal?organic framework with (3,4)-connected net,
 synthesized from an ionic liquid mediumElectronic supplementary
 information (ESI) available: IR, XRD, TGA, details of data collection and
 structure refinements, as well as additional figures related to the
 framework. See http://www.rsc.org/suppdata/cc/b4/b403001j/
;
_journal_issue 14
_journal_name_full 'Chemical Communications'
_journal_page_first 1594
_journal_page_last 1595
_journal_paper_doi 10.1039/b403001j
_journal_year 2004
_chemical_formula_sum 'C84 H66 B3 Cu3 F12 N28 O5'
_chemical_formula_weight 1998.70
_chemical_name_systematic
;
?
;
_space_group_IT_number 230
_symmetry_cell_setting cubic
_symmetry_space_group_name_Hall '-I 4bd 2c 3'
_symmetry_space_group_name_H-M 'I a -3 d'
_atom_sites_solution_hydrogens geom
_atom_sites_solution_primary direct
_atom_sites_solution_secondary difmap
_audit_creation_method SHELXL-97
_cell_angle_alpha 90.00
_cell_angle_beta 90.00
_cell_angle_gamma 90.00
_cell_formula_units_Z 8
_cell_length_a 28.019(3)
_cell_length_b 28.019(3)
_cell_length_c 28.019(3)
_cell_measurement_temperature 223(2)
_cell_volume 21997(4)
_computing_cell_refinement 'Bruker SMART'
_computing_data_collection 'Bruker SMART'
_computing_data_reduction 'Bruker SAINT'
_computing_molecular_graphics Diamond
_computing_publication_material 'MS WORD'
_computing_structure_refinement 'SHELXL-97 (Sheldrick, 1997)'
_computing_structure_solution SIR2002
_diffrn_ambient_temperature 223(2)
_diffrn_measured_fraction_theta_full 1.000
_diffrn_measured_fraction_theta_max 1.000
_diffrn_measurement_device_type 'SMART CCD'
_diffrn_measurement_method 'omega scan'
_diffrn_radiation_monochromator graphite
_diffrn_radiation_source 'fine-focus sealed tube'
_diffrn_radiation_type MoK\a
_diffrn_radiation_wavelength 0.71073
_diffrn_reflns_av_R_equivalents 0.0600
_diffrn_reflns_av_sigmaI/netI 0.0187
_diffrn_reflns_limit_h_max 31
_diffrn_reflns_limit_h_min -34
_diffrn_reflns_limit_k_max 34
_diffrn_reflns_limit_k_min -29
_diffrn_reflns_limit_l_max 32
_diffrn_reflns_limit_l_min -34
_diffrn_reflns_number 54682
_diffrn_reflns_theta_full 25.99
_diffrn_reflns_theta_max 25.99
_diffrn_reflns_theta_min 1.78
_exptl_absorpt_coefficient_mu 0.651
_exptl_absorpt_correction_T_max 0.7808
_exptl_absorpt_correction_T_min 0.7367
_exptl_absorpt_correction_type semi-empirical
_exptl_absorpt_process_details 'Bruker SADABS'
_exptl_crystal_colour 'dark violet'
_exptl_crystal_density_diffrn 1.207
_exptl_crystal_density_method 'not measured'
_exptl_crystal_description 'rhombic dodecahedral'
_exptl_crystal_F_000 8128
_exptl_crystal_size_max 0.5
_exptl_crystal_size_mid 0.5
_exptl_crystal_size_min 0.4
_refine_diff_density_max 1.126
_refine_diff_density_min -0.494
_refine_diff_density_rms 0.185
_refine_ls_extinction_method none
_refine_ls_goodness_of_fit_ref 1.173
_refine_ls_hydrogen_treatment mixed
_refine_ls_matrix_type full
_refine_ls_number_parameters 160
_refine_ls_number_reflns 1814
_refine_ls_number_restraints 52
_refine_ls_restrained_S_all 1.159
_refine_ls_R_factor_all 0.1082
_refine_ls_R_factor_gt 0.0966
_refine_ls_shift/su_max 0.000
_refine_ls_shift/su_mean 0.000
_refine_ls_structure_factor_coef Fsqd
_refine_ls_weighting_details 'calc w=1/[\s^2^(Fo^2^)+(0.1896P)^2^+76.5332P] where P=(Fo^2^+2Fc^2^)/3'
_refine_ls_weighting_scheme calc
_refine_ls_wR_factor_gt 0.2772
_refine_ls_wR_factor_ref 0.2993
_reflns_number_gt 1486
_reflns_number_total 1814
_reflns_threshold_expression >2sigma(I)
_cod_data_source_file b403001jsup1.cif
_cod_data_source_block 1
_cod_original_cell_volume 21996(4)
_cod_database_code 7110280

loop_
_symmetry_equiv_pos_as_xyz
'x, y, z'
'-x+1/2, -y, z+1/2'
'-x, y+1/2, -z+1/2'
'x+1/2, -y+1/2, -z'
'z, x, y'
'z+1/2, -x+1/2, -y'
'-z+1/2, -x, y+1/2'
'-z, x+1/2, -y+1/2'
'y, z, x'
'-y, z+1/2, -x+1/2'
'y+1/2, -z+1/2, -x'
'-y+1/2, -z, x+1/2'
'y+3/4, x+1/4, -z+1/4'
'-y+3/4, -x+3/4, -z+3/4'
'y+1/4, -x+1/4, z+3/4'
'-y+1/4, x+3/4, z+1/4'
'x+3/4, z+1/4, -y+1/4'
'-x+1/4, z+3/4, y+1/4'
'-x+3/4, -z+3/4, -y+3/4'
'x+1/4, -z+1/4, y+3/4'
'z+3/4, y+1/4, -x+1/4'
'z+1/4, -y+1/4, x+3/4'
'-z+1/4, y+3/4, x+1/4'
'-z+3/4, -y+3/4, -x+3/4'
'x+1/2, y+1/2, z+1/2'
'-x+1, -y+1/2, z+1'
'-x+1/2, y+1, -z+1'
'x+1, -y+1, -z+1/2'
'z+1/2, x+1/2, y+1/2'
'z+1, -x+1, -y+1/2'
'-z+1, -x+1/2, y+1'
'-z+1/2, x+1, -y+1'
'y+1/2, z+1/2, x+1/2'
'-y+1/2, z+1, -x+1'
'y+1, -z+1, -x+1/2'
'-y+1, -z+1/2, x+1'
'y+5/4, x+3/4, -z+3/4'
'-y+5/4, -x+5/4, -z+5/4'
'y+3/4, -x+3/4, z+5/4'
'-y+3/4, x+5/4, z+3/4'
'x+5/4, z+3/4, -y+3/4'
'-x+3/4, z+5/4, y+3/4'
'-x+5/4, -z+5/4, -y+5/4'
'x+3/4, -z+3/4, y+5/4'
'z+5/4, y+3/4, -x+3/4'
'z+3/4, -y+3/4, x+5/4'
'-z+3/4, y+5/4, x+3/4'
'-z+5/4, -y+5/4, -x+5/4'
'-x, -y, -z'
'x-1/2, y, -z-1/2'
'x, -y-1/2, z-1/2'
'-x-1/2, y-1/2, z'
'-z, -x, -y'
'-z-1/2, x-1/2, y'
'z-1/2, x, -y-1/2'
'z, -x-1/2, y-1/2'
'-y, -z, -x'
'y, -z-1/2, x-1/2'
'-y-1/2, z-1/2, x'
'y-1/2, z, -x-1/2'
'-y-3/4, -x-1/4, z-1/4'
'y-3/4, x-3/4, z-3/4'
'-y-1/4, x-1/4, -z-3/4'
'y-1/4, -x-3/4, -z-1/4'
'-x-3/4, -z-1/4, y-1/4'
'x-1/4, -z-3/4, -y-1/4'
'x-3/4, z-3/4, y-3/4'
'-x-1/4, z-1/4, -y-3/4'
'-z-3/4, -y-1/4, x-1/4'
'-z-1/4, y-1/4, -x-3/4'
'z-1/4, -y-3/4, -x-1/4'
'z-3/4, y-3/4, x-3/4'
'-x+1/2, -y+1/2, -z+1/2'
'x, y+1/2, -z'
'x+1/2, -y, z'
'-x, y, z+1/2'
'-z+1/2, -x+1/2, -y+1/2'
'-z, x, y+1/2'
'z, x+1/2, -y'
'z+1/2, -x, y'
'-y+1/2, -z+1/2, -x+1/2'
'y+1/2, -z, x'
'-y, z, x+1/2'
'y, z+1/2, -x'
'-y-1/4, -x+1/4, z+1/4'
'y-1/4, x-1/4, z-1/4'
'-y+1/4, x+1/4, -z-1/4'
'y+1/4, -x-1/4, -z+1/4'
'-x-1/4, -z+1/4, y+1/4'
'x+1/4, -z-1/4, -y+1/4'
'x-1/4, z-1/4, y-1/4'
'-x+1/4, z+1/4, -y-1/4'
'-z-1/4, -y+1/4, x+1/4'
'-z+1/4, y+1/4, -x-1/4'
'z+1/4, -y-1/4, -x+1/4'
'z-1/4, y-1/4, x-1/4'

loop_
_atom_site_label
_atom_site_type_symbol
_atom_site_fract_x
_atom_site_fract_y
_atom_site_fract_z
_atom_site_U_iso_or_equiv
_atom_site_adp_type
_atom_site_occupancy
_atom_site_symmetry_multiplicity
_atom_site_calc_flag
_atom_site_refinement_flags
_atom_site_disorder_assembly
_atom_site_disorder_group
Cu1 Cu 0.3750 0.0000 0.2500 0.0346(5) Uani 1 4 d S . .
N1 N 0.33411(16) 0.05892(16) 0.24202(15) 0.0504(11) Uani 1 1 d . . .
N2 N 0.2033(5) 0.1804(5) 0.2485(6) 0.066(4) Uani 0.62(3) 1 d PU A 1
C1 C 0.2905(5) 0.0601(5) 0.2645(5) 0.047(3) Uani 0.62(3) 1 d PU A 1
H1A H 0.2814 0.0345 0.2842 0.056 Uiso 0.62(3) 1 calc PR A 1
C2 C 0.2598(7) 0.0982(7) 0.2587(7) 0.060(4) Uani 0.62(3) 1 d PU A 1
H2A H 0.2322 0.1004 0.2775 0.072 Uiso 0.62(3) 1 calc PR A 1
C3 C 0.2698(5) 0.1329(5) 0.2254(5) 0.049(3) Uani 0.62(3) 1 d PU A 1
C4 C 0.3120(6) 0.1272(5) 0.1983(6) 0.055(3) Uani 0.62(3) 1 d PU A 1
H4A H 0.3203 0.1494 0.1745 0.066 Uiso 0.62(3) 1 calc PR A 1
C5 C 0.3400(7) 0.0894(7) 0.2071(7) 0.048(4) Uani 0.62(3) 1 d PU A 1
H5A H 0.3661 0.0843 0.1866 0.057 Uiso 0.62(3) 1 calc PR A 1
C6 C 0.2385(6) 0.1742(6) 0.2183(6) 0.063(4) Uani 0.62(3) 1 d PU A 1
N2' N 0.2207(10) 0.1971(9) 0.2643(9) 0.070(6) Uani 0.38(3) 1 d PU A 2
C1' C 0.3000(7) 0.0715(7) 0.2730(7) 0.034(4) Uiso 0.38(3) 1 d PU A 2
H1'A H 0.2947 0.0512 0.2992 0.041 Uiso 0.38(3) 1 calc PR A 2
C2' C 0.2720(9) 0.1115(9) 0.2697(9) 0.042(4) Uani 0.38(3) 1 d PU A 2
H2'A H 0.2445 0.1144 0.2887 0.050 Uiso 0.38(3) 1 calc PR A 2
C3' C 0.2845(8) 0.1472(9) 0.2387(8) 0.048(5) Uani 0.38(3) 1 d PU A 2
C4' C 0.3260(10) 0.1421(9) 0.2129(10) 0.058(5) Uani 0.38(3) 1 d PU A 2
H4'A H 0.3367 0.1663 0.1922 0.070 Uiso 0.38(3) 1 calc PR A 2
C5' C 0.3517(10) 0.0996(12) 0.2184(11) 0.044(5) Uani 0.38(3) 1 d PU A 2
H5'A H 0.3826 0.0982 0.2056 0.053 Uiso 0.38(3) 1 calc PR A 2
C6' C 0.2560(9) 0.1903(10) 0.2353(11) 0.064(6) Uani 0.38(3) 1 d PU A 2
N1S N 0.1813(7) -0.1770(7) 0.3803(7) 0.026(4) Uiso 0.17 1 d P B 1
C1S C 0.1979(7) -0.1388(7) 0.3577(7) 0.022(4) Uiso 0.17 1 d P B 1
C2S C 0.2430(4) -0.1163(3) 0.3759(5) 0.027(5) Uiso 0.17 1 d PG B 1
C3S C 0.2572(3) -0.0724(3) 0.3577(3) 0.028(5) Uiso 0.17 1 d PG B 1
C4S C 0.2990(3) -0.0511(4) 0.3740(4) 0.053(8) Uiso 0.17 1 d PG B 1
N2S N 0.3265(4) -0.0738(5) 0.4084(5) 0.046(5) Uiso 0.17 1 d PG B 1
C6S C 0.3124(5) -0.1177(5) 0.4266(5) 0.047(7) Uiso 0.17 1 d PG B 1
C5S C 0.2706(5) -0.1390(4) 0.4103(5) 0.041(6) Uiso 0.17 1 d PG B 1
B1 B 0.2484(4) -0.0016(3) 0.3750(4) 0.6(3) Uiso 0.50 2 d SPG B 2
F1 F 0.2240(4) -0.0059(4) 0.3308(4) 0.230(9) Uiso 0.50 1 d PG B 2
F2 F 0.2452(6) 0.0465(3) 0.3752(6) 0.228(10) Uiso 0.50 1 d PG B 2
O1W O 0.1501(4) -0.1249(7) 0.4001(10) 0.060 Uiso 0.148(15) 2 d SPG B 2
O2W O 0.2443(4) -0.0315(3) 0.3406(3) 0.060 Uiso 0.241(10) 1 d PG B 3
O3W O 0.2781(6) 0.0281(3) 0.3750(6) 0.060 Uiso 0.203(14) 2 d SPG B 3

loop_
_atom_site_aniso_label
_atom_site_aniso_U_11
_atom_site_aniso_U_22
_atom_site_aniso_U_33
_atom_site_aniso_U_23
_atom_site_aniso_U_13
_atom_site_aniso_U_12
Cu1 0.0319(7) 0.0359(6) 0.0359(6) 0.000 0.000 0.000
N1 0.049(2) 0.055(3) 0.047(2) 0.0146(19) 0.0135(19) 0.0196(19)
N2 0.065(8) 0.057(7) 0.077(9) 0.044(6) 0.040(6) 0.038(6)
C1 0.049(6) 0.046(6) 0.046(5) 0.012(5) 0.007(5) 0.006(5)
C2 0.054(10) 0.061(9) 0.065(10) 0.026(7) 0.026(7) 0.016(6)
C3 0.043(7) 0.054(7) 0.050(7) 0.014(5) 0.008(5) 0.015(5)
C4 0.059(8) 0.046(7) 0.061(8) 0.016(5) 0.025(6) 0.009(5)
C5 0.040(8) 0.055(9) 0.048(9) 0.009(6) 0.006(6) 0.008(6)
C6 0.063(9) 0.064(8) 0.061(8) 0.034(6) 0.032(6) 0.029(6)
N2' 0.069(13) 0.065(13) 0.077(13) 0.014(9) 0.030(10) 0.026(9)
C2' 0.029(9) 0.052(10) 0.044(9) 0.007(7) 0.012(6) 0.011(7)
C3' 0.041(10) 0.057(11) 0.045(10) 0.019(7) 0.010(7) 0.014(7)
C4' 0.058(12) 0.046(11) 0.070(13) 0.019(9) 0.026(9) 0.017(8)
C5' 0.032(11) 0.052(12) 0.049(13) 0.011(9) 0.001(8) 0.011(8)
C6' 0.048(11) 0.067(12) 0.078(15) 0.026(11) 0.027(9) 0.015(8)

loop_
_atom_type_symbol
_atom_type_description
_atom_type_scat_dispersion_real
_atom_type_scat_dispersion_imag
_atom_type_scat_source
C C 0.0033 0.0016 'International Tables Vol C Tables 4.2.6.8 and 6.1.1.4'
H H 0.0000 0.0000 'International Tables Vol C Tables 4.2.6.8 and 6.1.1.4'
B B 0.0013 0.0007 'International Tables Vol C Tables 4.2.6.8 and 6.1.1.4'
N N 0.0061 0.0033 'International Tables Vol C Tables 4.2.6.8 and 6.1.1.4'
F F 0.0171 0.0103 'International Tables Vol C Tables 4.2.6.8 and 6.1.1.4'
O O 0.0106 0.0060 'International Tables Vol C Tables 4.2.6.8 and 6.1.1.4'
Cu Cu 0.3201 1.2651 'International Tables Vol C Tables 4.2.6.8 and 6.1.1.4'

loop_
_geom_angle_atom_site_label_1
_geom_angle_atom_site_label_2
_geom_angle_atom_site_label_3
_geom_angle
_geom_angle_site_symmetry_1
_geom_angle_site_symmetry_3
N1 Cu1 N1 111.0(3) 28_445 .
N1 Cu1 N1 108.73(13) 28_445 89_655
N1 Cu1 N1 108.73(13) . 89_655
N1 Cu1 N1 108.73(13) 28_445 68_656
N1 Cu1 N1 108.73(13) . 68_656
N1 Cu1 N1 111.0(3) 89_655 68_656
C5 N1 C1' 113.8(12) . .
C5 N1 C1 116.1(10) . .
C1' N1 C1 20.2(8) . .
C5 N1 C5' 22.4(10) . .
C1' N1 C5' 110.0(16) . .
C1 N1 C5' 120.4(14) . .
C5 N1 Cu1 122.9(9) . .
C1' N1 Cu1 123.2(9) . .
C1 N1 Cu1 118.2(6) . .
C5' N1 Cu1 121.0(13) . .
C6 N2 C6 114.7(12) . 9
N1 C1 C2 121.2(11) . .
C3 C2 C1 120.0(15) . .
C2 C3 C4 117.0(13) . .
C2 C3 C6 121.8(13) . .
C4 C3 C6 121.2(11) . .
C5 C4 C3 118.7(14) . .
N1 C5 C4 125.4(17) . .
N2 C6 N2 125.2(12) . 5
N2 C6 C3 117.9(10) . .
N2 C6 C3 116.9(10) 5 .
C6' N2' C6' 118(2) . 9
N1 C1' C2' 125.4(18) . .
C1' C2' C3' 120(2) . .
C2' C3' C4' 118(2) . .
C2' C3' C6' 121(2) . .
C4' C3' C6' 121.0(18) . .
C3' C4' C5' 118(2) . .
C4' C5' N1 124(2) . .
N2' C6' N2' 122(2) . 5
N2' C6' C3' 120(2) . .
N2' C6' C3' 118.0(19) 5 .
C1S N1S C1S 116(2) . 7
N1S C1S N1S 124(2) . 10_545
N1S C1S C2S 118.2(17) . .
N1S C1S C2S 118.2(17) 10_545 .
C3S C2S C5S 120.0 . .
C3S C2S C1S 119.2(10) . .
C5S C2S C1S 120.8(10) . .
C4S C3S C2S 120.0 . .
C3S C4S N2S 120.0 . .
C6S N2S C4S 120.0 . .
C6S N2S C6S 14.4(7) . 24_545
C4S N2S C6S 133.7(9) . 24_545
C6S C6S N2S 130(3) 24_545 .
C6S C6S C5S 108(3) 24_545 .
N2S C6S C5S 120.0 . .
C6S C6S C5S 52(2) 24_545 24_545
N2S C6S C5S 95.4(12) . 24_545
C5S C6S C5S 136.2(7) . 24_545
C6S C6S N2S 35.3(17) 24_545 24_545
N2S C6S N2S 130.3(5) . 24_545
C5S C6S N2S 88.6(12) . 24_545
C5S C6S N2S 86.5(9) 24_545 24_545
C6S C5S C2S 120.0 . .
C6S C5S C6S 19.9(8) . 24_545
C2S C5S C6S 139.2(7) . 24_545
F2 B1 F2 97.5(7) . 37_445
F2 B1 F1 118.0(6) . 37_445
F2 B1 F1 93.2(14) 37_445 37_445
F2 B1 F1 93.2 . .
F2 B1 F1 118.1(12) 37_445 .
F1 B1 F1 132.9(4) 37_445 .
O1W O1W O1W 60.0 7 10_545

loop_
_geom_bond_atom_site_label_1
_geom_bond_atom_site_label_2
_geom_bond_distance
_geom_bond_site_symmetry_2
Cu1 N1 2.022(4) 28_445
Cu1 N1 2.022(4) .
Cu1 N1 2.022(4) 89_655
Cu1 N1 2.022(4) 68_656
N1 C5 1.31(2) .
N1 C1' 1.34(2) .
N1 C1 1.375(12) .
N1 C5' 1.41(3) .
N2 C6 1.312(17) .
N2 C6 1.367(16) 9
C1 C2 1.38(2) .
C2 C3 1.38(2) .
C3 C4 1.414(18) .
C3 C6 1.466(17) .
C4 C5 1.34(2) .
C6 N2 1.367(16) 5
N2' C6' 1.29(3) .
N2' C6' 1.39(3) 9
C1' C2' 1.37(3) .
C2' C3' 1.37(3) .
C3' C4' 1.38(3) .
C3' C6' 1.45(3) .
C4' C5' 1.40(4) .
C6' N2' 1.39(3) 5
N1S C1S 1.33(3) .
N1S C1S 1.35(3) 7
C1S N1S 1.35(3) 10_545
C1S C2S 1.50(2) .
C2S C3S 1.3900 .
C2S C5S 1.3900 .
C3S C4S 1.3900 .
C4S N2S 1.3900 .
N2S C6S 1.3900 .
N2S C6S 1.83(2) 24_545
C6S C6S 0.598(18) 24_545
C6S C5S 1.3900 .
C6S C5S 1.67(2) 24_545
C6S N2S 1.83(2) 24_545
C5S C6S 1.67(3) 24_545
B1 F2 1.3525 .
B1 F2 1.352(19) 37_445
B1 F1 1.42(2) 37_445
B1 F1 1.4184 .
O1W O1W 1.72(4) 7
O1W O1W 1.72(3) 10_545
